data_4308176
loop_
_publ_author_name
'Michael S. Hill'
'Peter B. Hitchcock'
'Ruti Pongtavornpinyo'

_publ_section_title
;
Oxidative Addition Reactions of Alkyl Halides with the Group 13 Carbene
Analogue [In{N(Dipp)C(Me)}2CH] (Dipp = 2,6-iPr2C6H3)
;
_journal_name_full 'Inorganic Chemistry'
_journal_page_first 3783
_journal_page_last 3788
_journal_paper_doi 10.1021/ic070183r
_journal_volume 46
_journal_year 2007
_chemical_compound_source 'synthesis as described'
_chemical_formula_moiety 'C32 H48 I1 In1 N2'
_chemical_formula_sum 'C32 H48 I In N2'
_chemical_formula_weight 702.44
_chemical_name_systematic
;
 ?
;
_space_group_IT_number 62
_symmetry_cell_setting orthorhombic
_symmetry_Int_Tables_number 62
_symmetry_space_group_name_Hall '-P 2ac 2n'
_symmetry_space_group_name_H-M 'P n m a'
_atom_sites_solution_hydrogens geom
_atom_sites_solution_primary direct
_atom_sites_solution_secondary difmap
_audit_conform_dict_location ftp://ftp.iucr.org/pub/cif_core.dic
_audit_conform_dict_name cif_core.dic
_audit_conform_dict_version 2.2
_audit_creation_date 2004-06-23T15:25:29-00:00
_audit_creation_method 'WinGX routine CIF_UPDATE'
_cell_angle_alpha 90
_cell_angle_beta 90
_cell_angle_gamma 90
_cell_formula_units_Z 4
_cell_length_a 15.7887(2)
_cell_length_b 21.4997(4)
_cell_length_c 9.5541(2)
_cell_measurement_reflns_used 16238
_cell_measurement_temperature 173(2)
_cell_measurement_theta_max 25.028
_cell_measurement_theta_min 3.705
_cell_measurement_wavelength 0.71073
_cell_volume 3243.16(10)
_computing_cell_refinement 'HKL Scalepack (Otwinowski & Minor 1997)'
_computing_data_collection 'Collect (Nonius BV, 1997-2000)'
_computing_data_reduction 'HKL Denzo and Scalepack (Otwinowski & Minor 1997)'
_computing_molecular_graphics 'Ortep-3 for Windows (Farrugia, 1997)'
_computing_publication_material 'WinGX publication routines (Farrugia, 1999)'
_computing_structure_refinement 'SHELXL-97 (Sheldrick, 1997)'
_computing_structure_solution 'SHELXS-97 (Sheldrick, 1997)'
_diffrn_ambient_temperature 173(2)
_diffrn_detector 'CCD plate'
_diffrn_measured_fraction_theta_full 0.996
_diffrn_measured_fraction_theta_max 0.996
_diffrn_measurement_device '95mm CCD camera on \k-goniostat'
_diffrn_measurement_device_type KappaCCD
_diffrn_measurement_method 'CCD rotation images, thick slices'
_diffrn_orient_matrix_type 'by Nonius Collect from scalepack cell'
_diffrn_orient_matrix_UB_11 -0.999674E-1
_diffrn_orient_matrix_UB_12 -0.43553E-2
_diffrn_orient_matrix_UB_13 -0.134047E-1
_diffrn_orient_matrix_UB_21 -0.90596E-2
_diffrn_orient_matrix_UB_22 -0.54818E-1
_diffrn_orient_matrix_UB_23 0.229475E-1
_diffrn_orient_matrix_UB_31 -0.296587E-1
_diffrn_orient_matrix_UB_32 0.314249E-1
_diffrn_orient_matrix_UB_33 0.381722E-1
_diffrn_radiation_monochromator graphite
_diffrn_radiation_probe x-ray
_diffrn_radiation_type MoK\a
_diffrn_radiation_wavelength 0.71073
_diffrn_reflns_av_R_equivalents 0.0474
_diffrn_reflns_av_unetI/netI 0.021
_diffrn_reflns_limit_h_max 16
_diffrn_reflns_limit_h_min -18
_diffrn_reflns_limit_k_max 25
_diffrn_reflns_limit_k_min -25
_diffrn_reflns_limit_l_max 11
_diffrn_reflns_limit_l_min -11
_diffrn_reflns_number 26148
_diffrn_reflns_theta_full 25.02
_diffrn_reflns_theta_max 25.02
_diffrn_reflns_theta_min 3.78
_diffrn_source 'Enraf Nonius FR590'
_exptl_absorpt_coefficient_mu 1.702
_exptl_absorpt_correction_T_max 0.78
_exptl_absorpt_correction_T_min 0.7119
_exptl_absorpt_correction_type multi-scan
_exptl_absorpt_process_details
;
        [c.f. r.h. blessing, acta cryst. (1995), a51, 33-38]
;
_exptl_crystal_colour colourless
_exptl_crystal_density_diffrn 1.439
_exptl_crystal_density_method 'not measured'
_exptl_crystal_description prism
_exptl_crystal_F_000 1424
_exptl_crystal_size_max 0.2
_exptl_crystal_size_mid 0.15
_exptl_crystal_size_min 0.15
_refine_diff_density_max 0.526
_refine_diff_density_min -0.7
_refine_diff_density_rms 0.06
_refine_ls_extinction_method none
_refine_ls_goodness_of_fit_ref 1.065
_refine_ls_hydrogen_treatment constr
_refine_ls_matrix_type full
_refine_ls_number_parameters 170
_refine_ls_number_reflns 2931
_refine_ls_number_restraints 0
_refine_ls_restrained_S_all 1.065
_refine_ls_R_factor_all 0.0264
_refine_ls_R_factor_gt 0.022
_refine_ls_shift/su_max 0.003
_refine_ls_shift/su_mean 0
_refine_ls_structure_factor_coef Fsqd
_refine_ls_weighting_details 'calc w=1/[\s^2^(Fo^2^)+(0.0185P)^2^+3.2759P] where P=(Fo^2^+2Fc^2^)/3'
_refine_ls_weighting_scheme calc
_refine_ls_wR_factor_gt 0.0501
_refine_ls_wR_factor_ref 0.052
_reflns_number_gt 2659
_reflns_number_total 2931
_reflns_threshold_expression >2sigma(I)
_cod_data_source_file ic070183rsi20070131_061332_2.cif
_cod_data_source_block (2)-jun2604
_cod_original_formula_sum 'C32 H48 I1 In1 N2'
_cod_database_code 4308176

loop_
_symmetry_equiv_pos_as_xyz
'x, y, z'
'-x+1/2, -y, z+1/2'
'x+1/2, -y+1/2, -z+1/2'
'-x, y+1/2, -z'
'-x, -y, -z'
'x-1/2, y, -z-1/2'
'-x-1/2, y-1/2, z-1/2'
'x, -y-1/2, z'

loop_
_atom_site_label
_atom_site_type_symbol
_atom_site_fract_x
_atom_site_fract_y
_atom_site_fract_z
_atom_site_U_iso_or_equiv
_atom_site_adp_type
_atom_site_occupancy
_atom_site_symmetry_multiplicity
_atom_site_calc_flag
_atom_site_refinement_flags
_atom_site_disorder_assembly
_atom_site_disorder_group
In In 0.631119(14) 0.25 0.21286(2) 0.02379(8) Uani 1 2 d S . .
I I 0.528941(18) 0.25 0.44448(3) 0.04449(9) Uani 1 2 d S . .
N1 N 0.58081(12) 0.32119(8) 0.07765(19) 0.0236(4) Uani 1 1 d . . .
C1 C 0.51654(14) 0.30949(10) -0.0084(2) 0.0270(5) Uani 1 1 d . . .
C2 C 0.4842(2) 0.25 -0.0375(4) 0.0299(8) Uani 1 2 d S . .
H2 H 0.4313 0.25 -0.0849 0.036 Uiso 1 2 calc SR . .
C3 C 0.47389(18) 0.36265(12) -0.0842(3) 0.0414(7) Uani 1 1 d . . .
H3A H 0.4268 0.3783 -0.0275 0.062 Uiso 1 1 calc R . .
H3B H 0.4523 0.348 -0.1745 0.062 Uiso 1 1 calc R . .
H3C H 0.5149 0.3961 -0.0997 0.062 Uiso 1 1 calc R . .
C4 C 0.61912(15) 0.38257(10) 0.0787(2) 0.0269(5) Uani 1 1 d . . .
C5 C 0.68809(16) 0.39312(11) -0.0110(3) 0.0348(6) Uani 1 1 d . . .
C6 C 0.72378(18) 0.45241(12) -0.0126(3) 0.0451(7) Uani 1 1 d . . .
H6 H 0.7698 0.4608 -0.074 0.054 Uiso 1 1 calc R . .
C7 C 0.69388(19) 0.49897(13) 0.0724(3) 0.0483(8) Uani 1 1 d . . .
H7 H 0.7184 0.5393 0.0685 0.058 Uiso 1 1 calc R . .
C8 C 0.62852(18) 0.48719(12) 0.1632(3) 0.0420(7) Uani 1 1 d . . .
H8 H 0.6094 0.5194 0.2234 0.05 Uiso 1 1 calc R . .
C9 C 0.58925(15) 0.42875(11) 0.1693(3) 0.0309(5) Uani 1 1 d . . .
C10 C 0.72324(19) 0.34272(13) -0.1059(3) 0.0486(7) Uani 1 1 d . . .
H10 H 0.7046 0.3018 -0.0671 0.058 Uiso 1 1 calc R . .
C11 C 0.8201(2) 0.34265(17) -0.1084(4) 0.0753(11) Uani 1 1 d . . .
H11A H 0.8402 0.3093 -0.17 0.113 Uiso 1 1 calc R . .
H11B H 0.8417 0.3358 -0.0135 0.113 Uiso 1 1 calc R . .
H11C H 0.8405 0.3828 -0.1434 0.113 Uiso 1 1 calc R . .
C12 C 0.6872(3) 0.34806(19) -0.2532(4) 0.0836(12) Uani 1 1 d . . .
H12A H 0.7106 0.3149 -0.3119 0.125 Uiso 1 1 calc R . .
H12B H 0.7025 0.3886 -0.293 0.125 Uiso 1 1 calc R . .
H12C H 0.6254 0.3442 -0.2497 0.125 Uiso 1 1 calc R . .
C13 C 0.51870(17) 0.41831(12) 0.2740(3) 0.0375(6) Uani 1 1 d . . .
H13 H 0.4979 0.3747 0.262 0.045 Uiso 1 1 calc R . .
C14 C 0.5523(2) 0.42466(14) 0.4237(3) 0.0520(8) Uani 1 1 d . . .
H14A H 0.5062 0.4171 0.4902 0.078 Uiso 1 1 calc R . .
H14B H 0.5747 0.4667 0.4375 0.078 Uiso 1 1 calc R . .
H14C H 0.5976 0.3942 0.4391 0.078 Uiso 1 1 calc R . .
C15 C 0.4435(2) 0.46203(15) 0.2503(4) 0.0555(8) Uani 1 1 d . . .
H15A H 0.3994 0.4533 0.3197 0.083 Uiso 1 1 calc R . .
H15B H 0.4208 0.4556 0.156 0.083 Uiso 1 1 calc R . .
H15C H 0.4623 0.5053 0.2601 0.083 Uiso 1 1 calc R . .
C16 C 0.7670(2) 0.25 0.2514(4) 0.0372(8) Uani 1 2 d S . .
H16 H 0.7955 0.25 0.1579 0.045 Uiso 1 2 calc SR . .
C17 C 0.7942(2) 0.30874(15) 0.3257(4) 0.0592(9) Uani 1 1 d . . .
H17A H 0.7749 0.345 0.2725 0.089 Uiso 1 1 calc R . .
H17B H 0.8561 0.3096 0.3332 0.089 Uiso 1 1 calc R . .
H17C H 0.7693 0.3097 0.4196 0.089 Uiso 1 1 calc R . .

loop_
_atom_site_aniso_label
_atom_site_aniso_U_11
_atom_site_aniso_U_22
_atom_site_aniso_U_33
_atom_site_aniso_U_23
_atom_site_aniso_U_13
_atom_site_aniso_U_12
In 0.02478(13) 0.02168(12) 0.02492(13) 0 -0.00381(9) 0
I 0.05958(18) 0.03869(15) 0.03521(15) 0 0.01502(12) 0
N1 0.0271(10) 0.0190(9) 0.0247(10) 0.0010(8) -0.0019(8) -0.0006(8)
C1 0.0298(13) 0.0225(12) 0.0288(12) 0.0005(10) -0.0021(10) 0.0035(10)
C2 0.0291(18) 0.0257(17) 0.0348(19) 0 -0.0109(15) 0
C3 0.0471(16) 0.0255(13) 0.0515(17) 0.0042(12) -0.0188(13) 0.0014(12)
C4 0.0303(13) 0.0211(11) 0.0294(12) 0.0039(10) -0.0081(10) -0.0013(10)
C5 0.0364(14) 0.0294(13) 0.0385(14) 0.0067(11) -0.0007(12) -0.0026(11)
C6 0.0416(16) 0.0353(15) 0.0584(18) 0.0126(14) 0.0003(14) -0.0099(12)
C7 0.0522(18) 0.0270(14) 0.066(2) 0.0038(14) -0.0123(16) -0.0139(13)
C8 0.0512(17) 0.0246(13) 0.0503(17) -0.0052(12) -0.0137(14) -0.0008(12)
C9 0.0352(14) 0.0230(12) 0.0345(13) -0.0011(10) -0.0100(11) 0.0006(10)
C10 0.0592(19) 0.0318(15) 0.0549(18) 0.0053(13) 0.0267(15) -0.0061(13)
C11 0.066(2) 0.061(2) 0.099(3) 0.009(2) 0.042(2) 0.0087(18)
C12 0.112(3) 0.084(3) 0.054(2) -0.019(2) 0.019(2) -0.013(3)
C13 0.0453(15) 0.0275(13) 0.0398(15) -0.0067(11) -0.0005(12) 0.0054(11)
C14 0.074(2) 0.0408(17) 0.0418(16) -0.0100(13) -0.0002(15) 0.0025(15)
C15 0.0508(18) 0.0505(18) 0.065(2) -0.0067(16) 0.0044(16) 0.0138(15)
C16 0.0251(18) 0.041(2) 0.046(2) 0 0.0007(17) 0
C17 0.0442(17) 0.0536(19) 0.080(2) -0.0052(17) -0.0235(16) -0.0117(15)

loop_
_atom_type_symbol
_atom_type_description
_atom_type_scat_dispersion_real
_atom_type_scat_dispersion_imag
_atom_type_scat_source
C C 0.0033 0.0016 'International Tables Vol C Tables 4.2.6.8 and 6.1.1.4'
H H 0 0 'International Tables Vol C Tables 4.2.6.8 and 6.1.1.4'
I I -0.4742 1.8119 'International Tables Vol C Tables 4.2.6.8 and 6.1.1.4'
In In -0.7276 1.31 'International Tables Vol C Tables 4.2.6.8 and 6.1.1.4'
N N 0.0061 0.0033 'International Tables Vol C Tables 4.2.6.8 and 6.1.1.4'

loop_
_geom_angle_atom_site_label_1
_geom_angle_atom_site_label_2
_geom_angle_atom_site_label_3
_geom_angle
_geom_angle_site_symmetry_1
_geom_angle_site_symmetry_3
_geom_angle_publ_flag
N1 In N1 90.53(10) 8_565 . ?
N1 In C16 117.69(8) . . ?
N1 In I 105.50(5) . . ?
C16 In I 116.36(11) . . ?
C1 N1 C4 119.59(18) . . ?
C1 N1 In 121.17(15) . . ?
C4 N1 In 119.22(13) . . ?
N1 C1 C2 124.9(2) . . ?
N1 C1 C3 119.5(2) . . ?
C2 C1 C3 115.6(2) . . ?
C1 C2 C1 131.1(3) . 8_565 ?
C9 C4 C5 121.6(2) . . ?
C9 C4 N1 120.6(2) . . ?
C5 C4 N1 117.8(2) . . ?
C6 C5 C4 117.9(2) . . ?
C6 C5 C10 119.9(2) . . ?
C4 C5 C10 122.2(2) . . ?
C7 C6 C5 121.4(3) . . ?
C8 C7 C6 119.9(2) . . ?
C7 C8 C9 121.6(3) . . ?
C4 C9 C8 117.4(2) . . ?
C4 C9 C13 123.5(2) . . ?
C8 C9 C13 119.1(2) . . ?
C5 C10 C12 111.2(3) . . ?
C5 C10 C11 112.1(3) . . ?
C12 C10 C11 111.0(3) . . ?
C9 C13 C15 112.4(2) . . ?
C9 C13 C14 110.4(2) . . ?
C15 C13 C14 110.6(2) . . ?
C17 C16 C17 113.4(4) . 8_565 ?
C17 C16 In 111.07(19) . . ?

loop_
_geom_bond_atom_site_label_1
_geom_bond_atom_site_label_2
_geom_bond_distance
_geom_bond_site_symmetry_2
_geom_bond_publ_flag
In N1 2.1545(18) 8_565 ?
In N1 2.1545(18) . ?
In C16 2.177(3) . ?
In I 2.7385(3) . ?
N1 C1 1.330(3) . ?
N1 C4 1.452(3) . ?
C1 C2 1.405(3) . ?
C1 C3 1.511(3) . ?
C4 C9 1.399(3) . ?
C4 C5 1.404(3) . ?
C5 C6 1.394(4) . ?
C5 C10 1.518(4) . ?
C6 C7 1.373(4) . ?
C7 C8 1.371(4) . ?
C8 C9 1.402(4) . ?
C9 C13 1.514(4) . ?
C10 C12 1.522(5) . ?
C10 C11 1.530(4) . ?
C13 C15 1.531(4) . ?
C13 C14 1.531(4) . ?
C16 C17 1.511(4) . ?
